data_4336493
loop_
_publ_author_name
'Shin-ichi Fuku-en'
'Junki Yamamoto'
'Mao Minoura'
'Satoshi Kojima'
'Yohsuke Yamamoto'

_publ_contact_author_email yyama@hiroshima-u.ac.jp
_publ_section_title
;
 Synthesis of New Dipyrido-Annulated N-Heterocyclic Carbenes with Ortho
 Substituents
;
_journal_name_full 'Inorganic Chemistry'
_journal_page_first 11700
_journal_page_last 11702
_journal_paper_doi 10.1021/ic402301u
_journal_volume 52
_journal_year 2013
_chemical_formula_sum 'C35 H41 I N2 O S2'
_chemical_formula_weight 696.72
_chemical_name_systematic
;
 ?
;
_space_group_IT_number 15
_symmetry_cell_setting monoclinic
_symmetry_space_group_name_Hall '-C 2yc'
_symmetry_space_group_name_H-M 'C 1 2/c 1'
_atom_sites_solution_hydrogens geom
_atom_sites_solution_primary direct
_atom_sites_solution_secondary difmap
_audit_creation_method SHELXL-97
_cell_angle_alpha 90.00
_cell_angle_beta 91.481(4)
_cell_angle_gamma 90.00
_cell_formula_units_Z 8
_cell_length_a 24.288(6)
_cell_length_b 10.971(3)
_cell_length_c 25.321(6)
_cell_measurement_reflns_used 3226
_cell_measurement_temperature 173(2)
_cell_measurement_theta_max 25.08
_cell_measurement_theta_min 2.35
_cell_volume 6745(3)
_computing_cell_refinement 'Bruker SAINT'
_computing_data_collection 'Bruker APEX2'
_computing_data_reduction 'Bruker SAINT'
_computing_molecular_graphics 'Yadokari-XG 2009 (Wakita Nemoto et al., 2009)'
_computing_publication_material 'Yadokari-XG 2009 (Wakita,Nemoto et al., 2009)'
_computing_structure_refinement 'SHELXL-97 (Sheldrick, 1997)'
_computing_structure_solution SIR-97
_diffrn_ambient_temperature 173(2)
_diffrn_measured_fraction_theta_full 0.937
_diffrn_measured_fraction_theta_max 0.937
_diffrn_measurement_device_type 'Bruker APEX-II CCD'
_diffrn_measurement_method '\f and \w scans'
_diffrn_radiation_monochromator 'Bruker Helios multilayered confocal mirror'
_diffrn_radiation_source 'Bruker TXS fine-focus rotating anode'
_diffrn_radiation_type MoK\a
_diffrn_radiation_wavelength 0.71073
_diffrn_reflns_av_R_equivalents 0.0598
_diffrn_reflns_av_sigmaI/netI 0.0866
_diffrn_reflns_limit_h_max 28
_diffrn_reflns_limit_h_min -28
_diffrn_reflns_limit_k_max 11
_diffrn_reflns_limit_k_min -13
_diffrn_reflns_limit_l_max 30
_diffrn_reflns_limit_l_min -21
_diffrn_reflns_number 13855
_diffrn_reflns_theta_full 25.00
_diffrn_reflns_theta_max 25.00
_diffrn_reflns_theta_min 2.04
_exptl_absorpt_coefficient_mu 1.102
_exptl_absorpt_correction_T_max 0.9891
_exptl_absorpt_correction_T_min 0.7920
_exptl_absorpt_correction_type empirical
_exptl_absorpt_process_details
;
 SADABS (Sheldrick, 1997)
;
_exptl_crystal_colour yellow
_exptl_crystal_density_diffrn 1.372
_exptl_crystal_description plate
_exptl_crystal_F_000 2864
_exptl_crystal_size_max 0.03
_exptl_crystal_size_mid 0.03
_exptl_crystal_size_min 0.01
_refine_diff_density_max 0.744
_refine_diff_density_min -0.917
_refine_diff_density_rms 0.092
_refine_ls_extinction_method none
_refine_ls_goodness_of_fit_ref 1.005
_refine_ls_hydrogen_treatment constr
_refine_ls_matrix_type full
_refine_ls_number_parameters 353
_refine_ls_number_reflns 5564
_refine_ls_number_restraints 0
_refine_ls_restrained_S_all 1.005
_refine_ls_R_factor_all 0.1180
_refine_ls_R_factor_gt 0.0583
_refine_ls_shift/su_max 0.000
_refine_ls_shift/su_mean 0.000
_refine_ls_structure_factor_coef Fsqd
_refine_ls_weighting_details 'calc w=1/[\s^2^(Fo^2^)+(0.0885P)^2^+7.9391P] where P=(Fo^2^+2Fc^2^)/3'
_refine_ls_weighting_scheme calc
_refine_ls_wR_factor_gt 0.1464
_refine_ls_wR_factor_ref 0.1739
_reflns_number_gt 3210
_reflns_number_total 5564
_reflns_threshold_expression >2sigma(I)
_cod_data_source_file ic402301u_si_002.cif
_cod_data_source_block 4b
_cod_original_sg_symbol_H-M 'C 2/c'
_cod_database_code 4336493

loop_
_symmetry_equiv_pos_as_xyz
'x, y, z'
'-x, y, -z+1/2'
'x+1/2, y+1/2, z'
'-x+1/2, y+1/2, -z+1/2'
'-x, -y, -z'
'x, -y, z-1/2'
'-x+1/2, -y+1/2, -z'
'x+1/2, -y+1/2, z-1/2'

loop_
_atom_site_label
_atom_site_type_symbol
_atom_site_fract_x
_atom_site_fract_y
_atom_site_fract_z
_atom_site_U_iso_or_equiv
_atom_site_adp_type
_atom_site_occupancy
_atom_site_symmetry_multiplicity
_atom_site_calc_flag
_atom_site_refinement_flags
S1 S 0.78265(7) 0.07393(16) 0.59514(7) 0.0429(4) Uani 1 1 d .
S2 S 0.77499(7) 0.35184(16) 0.78480(8) 0.0491(5) Uani 1 1 d .
N1 N 0.6979(2) 0.1219(4) 0.66055(18) 0.0284(12) Uani 1 1 d .
N2 N 0.6955(2) 0.2204(4) 0.73518(19) 0.0305(12) Uani 1 1 d .
C7 C 0.6447(2) 0.1080(5) 0.6792(2) 0.0291(14) Uani 1 1 d .
C8 C 0.6022(2) 0.1977(6) 0.7628(2) 0.0331(15) Uani 1 1 d .
H1 H 0.5666 0.1633 0.7574 0.040 Uiso 1 1 calc R
C9 C 0.7288(2) 0.1891(5) 0.6949(2) 0.0320(14) Uani 1 1 d .
H2 H 0.7665 0.2103 0.6915 0.038 Uiso 1 1 calc R
C10 C 0.6437(2) 0.1727(5) 0.7269(2) 0.0264(13) Uani 1 1 d .
C11 C 0.5693(2) 0.3073(6) 0.8454(2) 0.0352(15) Uani 1 1 d .
C12 C 0.6674(3) 0.3159(6) 0.8129(3) 0.0438(17) Uani 1 1 d .
H3 H 0.6755 0.3656 0.8428 0.053 Uiso 1 1 calc R
C13 C 0.6754(3) 0.0015(6) 0.5867(2) 0.0357(15) Uani 1 1 d .
H4 H 0.6855 -0.0348 0.5543 0.043 Uiso 1 1 calc R
C14 C 0.6064(2) 0.0374(6) 0.6507(2) 0.0322(15) Uani 1 1 d .
H5 H 0.5703 0.0273 0.6636 0.039 Uiso 1 1 calc R
C15 C 0.6206(2) -0.0177(6) 0.6041(2) 0.0323(14) Uani 1 1 d .
C16 C 0.8683(3) 0.2220(7) 0.7733(3) 0.0498(19) Uani 1 1 d .
H6 H 0.8815 0.2930 0.7563 0.060 Uiso 1 1 calc R
C17 C 0.6123(2) 0.2706(5) 0.8056(2) 0.0326(15) Uani 1 1 d .
C18 C 0.7962(3) 0.1133(7) 0.8162(3) 0.0478(18) Uani 1 1 d .
H7 H 0.7600 0.1110 0.8297 0.057 Uiso 1 1 calc R
C19 C 0.7136(3) 0.0677(5) 0.6132(2) 0.0321(14) Uani 1 1 d .
C20 C 0.7970(3) 0.2336(6) 0.5960(3) 0.0446(18) Uani 1 1 d .
C21 C 0.8838(3) 0.0159(8) 0.8029(3) 0.066(2) Uani 1 1 d .
H8 H 0.9073 -0.0529 0.8063 0.080 Uiso 1 1 calc R
C22 C 0.8150(3) 0.2182(6) 0.7918(3) 0.0391(16) Uani 1 1 d .
C23 C 0.8302(4) 0.0117(7) 0.8210(3) 0.064(2) Uani 1 1 d .
H9 H 0.8168 -0.0608 0.8367 0.076 Uiso 1 1 calc R
C24 C 0.7087(3) 0.2911(6) 0.7790(3) 0.0409(17) Uani 1 1 d .
C26 C 0.8218(5) 0.4775(9) 0.5984(4) 0.083(3) Uani 1 1 d .
H10 H 0.8302 0.5620 0.5994 0.100 Uiso 1 1 calc R
C27 C 0.7627(3) 0.3149(7) 0.5689(3) 0.057(2) Uani 1 1 d .
H11 H 0.7311 0.2867 0.5498 0.069 Uiso 1 1 calc R
C28 C 0.5804(3) -0.0972(7) 0.5724(2) 0.0429(17) Uani 1 1 d .
C31 C 0.5124(3) 0.2569(8) 0.8304(3) 0.071(3) Uani 1 1 d .
H12 H 0.5009 0.2876 0.7955 0.107 Uiso 1 1 calc R
H13 H 0.4858 0.2830 0.8567 0.107 Uiso 1 1 calc R
H14 H 0.5139 0.1676 0.8296 0.107 Uiso 1 1 calc R
C32 C 0.5974(4) -0.2296(8) 0.5808(4) 0.092(3) Uani 1 1 d .
H15 H 0.6366 -0.2389 0.5733 0.137 Uiso 1 1 calc R
H16 H 0.5756 -0.2820 0.5569 0.137 Uiso 1 1 calc R
H17 H 0.5910 -0.2531 0.6174 0.137 Uiso 1 1 calc R
C33 C 0.8553(4) 0.3977(9) 0.6242(4) 0.081(3) Uani 1 1 d .
H18 H 0.8870 0.4269 0.6429 0.097 Uiso 1 1 calc R
C34 C 0.5838(4) -0.0680(9) 0.5135(3) 0.082(3) Uani 1 1 d .
H19 H 0.5765 0.0189 0.5078 0.123 Uiso 1 1 calc R
H20 H 0.5565 -0.1165 0.4936 0.123 Uiso 1 1 calc R
H21 H 0.6208 -0.0879 0.5014 0.123 Uiso 1 1 calc R
C35 C 0.7756(4) 0.4380(8) 0.5705(4) 0.076(3) Uani 1 1 d .
H22 H 0.7526 0.4951 0.5524 0.091 Uiso 1 1 calc R
C36 C 0.5651(3) 0.4467(7) 0.8471(3) 0.067(2) Uani 1 1 d .
H23 H 0.6002 0.4808 0.8601 0.101 Uiso 1 1 calc R
H24 H 0.5358 0.4705 0.8709 0.101 Uiso 1 1 calc R
H25 H 0.5568 0.4779 0.8116 0.101 Uiso 1 1 calc R
C37 C 0.5856(4) 0.2601(8) 0.9001(3) 0.072(3) Uani 1 1 d .
H26 H 0.5839 0.1709 0.9003 0.108 Uiso 1 1 calc R
H27 H 0.5603 0.2928 0.9261 0.108 Uiso 1 1 calc R
H28 H 0.6233 0.2864 0.9092 0.108 Uiso 1 1 calc R
C40 C 0.8439(3) 0.2738(8) 0.6237(3) 0.060(2) Uani 1 1 d .
H29 H 0.8675 0.2178 0.6418 0.072 Uiso 1 1 calc R
I1 I 0.0000 0.58313(6) 0.2500 0.0488(2) Uani 1 2 d S
I2 I 0.2500 0.7500 0.0000 0.1336(6) Uani 1 2 d S
C1 C 0.1155(5) 0.1639(12) 0.0682(5) 0.122(4) Uiso 1 1 d .
H34 H 0.0967 0.1699 0.1024 0.146 Uiso 1 1 calc R
H35 H 0.1542 0.1909 0.0729 0.146 Uiso 1 1 calc R
C41 C 0.0910(7) 0.0316(16) 0.0006(7) 0.168(6) Uiso 1 1 d .
H36 H 0.0637 -0.0355 -0.0001 0.201 Uiso 1 1 calc R
H37 H 0.1198 0.0141 -0.0253 0.201 Uiso 1 1 calc R
C44 C 0.0899(7) 0.2262(16) 0.0318(7) 0.183(7) Uiso 1 1 d .
H38 H 0.1167 0.2825 0.0159 0.219 Uiso 1 1 calc R
H39 H 0.0617 0.2769 0.0489 0.219 Uiso 1 1 calc R
C42 C 0.1123(8) 0.0455(18) 0.0475(8) 0.209(8) Uiso 1 1 d .
H40 H 0.1501 0.0116 0.0475 0.251 Uiso 1 1 calc R
H41 H 0.0908 -0.0047 0.0721 0.251 Uiso 1 1 calc R
O1 O 0.0626(7) 0.1566(17) -0.0113(7) 0.286(7) Uiso 1 1 d .
C45 C 0.9019(3) 0.1212(8) 0.7799(3) 0.062(2) Uani 1 1 d .
H30 H 0.9387 0.1250 0.7682 0.074 Uiso 1 1 calc R
C46 C 0.5212(3) -0.0761(10) 0.5891(3) 0.088(3) Uani 1 1 d .
H31 H 0.5170 -0.1053 0.6253 0.132 Uiso 1 1 calc R
H32 H 0.4960 -0.1206 0.5652 0.132 Uiso 1 1 calc R
H33 H 0.5128 0.0112 0.5874 0.132 Uiso 1 1 calc R

loop_
_atom_site_aniso_label
_atom_site_aniso_U_11
_atom_site_aniso_U_22
_atom_site_aniso_U_33
_atom_site_aniso_U_23
_atom_site_aniso_U_13
_atom_site_aniso_U_12
S1 0.0363(10) 0.0399(10) 0.0532(11) 0.0024(8) 0.0169(8) 0.0034(8)
S2 0.0320(10) 0.0422(11) 0.0734(13) -0.0192(9) 0.0063(9) -0.0111(8)
N1 0.031(3) 0.025(3) 0.030(3) 0.000(2) 0.006(2) 0.003(2)
N2 0.030(3) 0.027(3) 0.035(3) -0.003(2) 0.008(2) -0.003(2)
C7 0.022(3) 0.027(3) 0.038(4) 0.005(3) 0.004(3) 0.001(3)
C8 0.027(3) 0.035(4) 0.037(4) 0.000(3) 0.004(3) -0.005(3)
C9 0.025(3) 0.030(3) 0.041(4) -0.002(3) 0.006(3) -0.005(3)
C10 0.018(3) 0.034(3) 0.027(3) -0.001(3) 0.002(3) -0.002(3)
C11 0.029(4) 0.039(4) 0.038(4) -0.009(3) 0.007(3) -0.002(3)
C12 0.042(4) 0.044(4) 0.045(4) -0.019(3) 0.008(3) -0.006(3)
C13 0.044(4) 0.037(4) 0.026(3) 0.000(3) 0.007(3) 0.007(3)
C14 0.025(3) 0.039(4) 0.033(4) -0.004(3) 0.001(3) 0.000(3)
C15 0.026(4) 0.041(4) 0.030(3) 0.003(3) 0.003(3) 0.006(3)
C16 0.041(5) 0.060(5) 0.049(4) -0.013(4) 0.009(3) -0.004(4)
C17 0.029(4) 0.032(4) 0.037(4) -0.004(3) 0.005(3) -0.003(3)
C18 0.031(4) 0.054(5) 0.059(5) -0.004(4) 0.008(3) -0.007(3)
C19 0.036(4) 0.031(3) 0.030(3) 0.006(3) 0.008(3) 0.006(3)
C20 0.041(4) 0.038(4) 0.056(4) 0.003(3) 0.022(4) -0.002(3)
C21 0.053(6) 0.064(6) 0.082(6) -0.018(5) -0.004(5) 0.014(5)
C22 0.034(4) 0.042(4) 0.042(4) -0.012(3) -0.002(3) -0.005(3)
C23 0.064(6) 0.046(5) 0.080(6) -0.004(4) -0.008(5) -0.004(4)
C24 0.039(4) 0.036(4) 0.048(4) -0.013(3) 0.000(3) -0.007(3)
C26 0.088(8) 0.051(6) 0.113(8) -0.012(6) 0.052(6) -0.033(6)
C27 0.059(5) 0.049(5) 0.065(5) 0.001(4) 0.013(4) -0.004(4)
C28 0.036(4) 0.058(5) 0.034(4) -0.016(3) -0.008(3) -0.005(3)
C31 0.042(5) 0.099(7) 0.074(6) -0.035(5) 0.027(4) -0.020(4)
C32 0.092(7) 0.056(6) 0.124(8) -0.006(5) -0.039(6) -0.023(5)
C33 0.072(7) 0.067(7) 0.104(8) -0.004(6) 0.030(6) -0.026(5)
C34 0.089(7) 0.122(8) 0.035(4) -0.016(5) -0.016(4) -0.015(6)
C35 0.092(7) 0.049(6) 0.089(7) 0.018(5) 0.030(6) 0.002(5)
C36 0.062(5) 0.052(5) 0.089(6) -0.005(4) 0.031(5) 0.011(4)
C37 0.074(6) 0.097(7) 0.046(5) 0.015(4) 0.015(4) 0.030(5)
C40 0.041(5) 0.068(6) 0.071(5) -0.003(4) 0.014(4) -0.013(4)
I1 0.0417(4) 0.0449(4) 0.0607(5) 0.000 0.0193(3) 0.000
I2 0.1254(10) 0.0428(5) 0.2377(15) -0.0254(7) 0.1008(10) -0.0344(5)
C45 0.039(5) 0.078(6) 0.068(5) -0.029(5) 0.013(4) 0.005(4)
C46 0.041(5) 0.147(9) 0.076(6) -0.059(6) -0.004(4) -0.027(5)

loop_
_atom_type_symbol
_atom_type_description
_atom_type_scat_dispersion_real
_atom_type_scat_dispersion_imag
_atom_type_scat_source
C C 0.0033 0.0016 'International Tables Vol C Tables 4.2.6.8 and 6.1.1.4'
H H 0.0000 0.0000 'International Tables Vol C Tables 4.2.6.8 and 6.1.1.4'
N N 0.0061 0.0033 'International Tables Vol C Tables 4.2.6.8 and 6.1.1.4'
S S 0.1246 0.1234 'International Tables Vol C Tables 4.2.6.8 and 6.1.1.4'
I I -0.4742 1.8119 'International Tables Vol C Tables 4.2.6.8 and 6.1.1.4'
O O 0.0106 0.0060 'International Tables Vol C Tables 4.2.6.8 and 6.1.1.4'

loop_
_geom_angle_atom_site_label_1
_geom_angle_atom_site_label_2
_geom_angle_atom_site_label_3
_geom_angle
C19 S1 C20 102.9(3)
C24 S2 C22 101.3(3)
C9 N1 C7 110.2(5)
C9 N1 C19 128.5(5)
C7 N1 C19 121.2(5)
C9 N2 C10 110.4(5)
C9 N2 C24 127.8(5)
C10 N2 C24 121.8(5)
N1 C7 C14 119.9(5)
N1 C7 C10 105.9(5)
C14 C7 C10 134.2(6)
C17 C8 C10 120.8(5)
C17 C8 H1 119.6
C10 C8 H1 119.6
N1 C9 N2 106.8(5)
N1 C9 H2 126.6
N2 C9 H2 126.6
N2 C10 C8 119.8(5)
N2 C10 C7 106.7(5)
C8 C10 C7 133.5(5)
C37 C11 C17 110.2(5)
C37 C11 C31 108.4(6)
C17 C11 C31 111.9(5)
C37 C11 C36 109.1(6)
C17 C11 C36 109.2(5)
C31 C11 C36 108.0(6)
C24 C12 C17 123.2(6)
C24 C12 H3 118.4
C17 C12 H3 118.4
C19 C13 C15 124.2(6)
C19 C13 H4 117.9
C15 C13 H4 117.9
C15 C14 C7 120.4(6)
C15 C14 H5 119.8
C7 C14 H5 119.8
C14 C15 C13 117.1(6)
C14 C15 C28 122.1(6)
C13 C15 C28 120.7(5)
C45 C16 C22 119.2(7)
C45 C16 H6 120.4
C22 C16 H6 120.4
C8 C17 C12 117.0(6)
C8 C17 C11 124.5(5)
C12 C17 C11 118.4(5)
C22 C18 C23 120.0(7)
C22 C18 H7 120.0
C23 C18 H7 120.0
C13 C19 N1 117.2(6)
C13 C19 S1 122.9(5)
N1 C19 S1 119.4(5)
C27 C20 C40 121.2(7)
C27 C20 S1 120.6(6)
C40 C20 S1 118.3(6)
C45 C21 C23 118.8(8)
C45 C21 H8 120.6
C23 C21 H8 120.6
C16 C22 C18 119.7(7)
C16 C22 S2 117.2(5)
C18 C22 S2 123.0(5)
C18 C23 C21 120.2(8)
C18 C23 H9 119.9
C21 C23 H9 119.9
C12 C24 N2 117.2(5)
C12 C24 S2 124.3(5)
N2 C24 S2 118.3(5)
C33 C26 C35 121.0(9)
C33 C26 H10 119.5
C35 C26 H10 119.5
C35 C27 C20 118.6(8)
C35 C27 H11 120.7
C20 C27 H11 120.7
C15 C28 C46 111.3(5)
C15 C28 C32 107.7(5)
C46 C28 C32 111.1(7)
C15 C28 C34 110.1(6)
C46 C28 C34 108.3(6)
C32 C28 C34 108.2(7)
C11 C31 H12 109.5
C11 C31 H13 109.5
H12 C31 H13 109.5
C11 C31 H14 109.5
H12 C31 H14 109.5
H13 C31 H14 109.5
C28 C32 H15 109.5
C28 C32 H16 109.5
H15 C32 H16 109.5
C28 C32 H17 109.5
H15 C32 H17 109.5
H16 C32 H17 109.5
C26 C33 C40 120.9(9)
C26 C33 H18 119.5
C40 C33 H18 119.5
C28 C34 H19 109.5
C28 C34 H20 109.5
H19 C34 H20 109.5
C28 C34 H21 109.5
H19 C34 H21 109.5
H20 C34 H21 109.5
C26 C35 C27 120.0(9)
C26 C35 H22 120.0
C27 C35 H22 120.0
C11 C36 H23 109.5
C11 C36 H24 109.5
H23 C36 H24 109.5
C11 C36 H25 109.5
H23 C36 H25 109.5
H24 C36 H25 109.5
C11 C37 H26 109.5
C11 C37 H27 109.5
H26 C37 H27 109.5
C11 C37 H28 109.5
H26 C37 H28 109.5
H27 C37 H28 109.5
C33 C40 C20 118.3(8)
C33 C40 H29 120.9
C20 C40 H29 120.9
C44 C1 C42 101.8(15)
C44 C1 H34 111.4
C42 C1 H34 111.4
C44 C1 H35 111.4
C42 C1 H35 111.4
H34 C1 H35 109.3
C42 C41 O1 103.9(17)
C42 C41 H36 111.0
O1 C41 H36 111.0
C42 C41 H37 111.0
O1 C41 H37 111.0
H36 C41 H37 109.0
C1 C44 O1 116.9(16)
C1 C44 H38 108.1
O1 C44 H38 108.1
C1 C44 H39 108.1
O1 C44 H39 108.1
H38 C44 H39 107.3
C41 C42 C1 117.9(19)
C41 C42 H40 107.8
C1 C42 H40 107.8
C41 C42 H41 107.8
C1 C42 H41 107.8
H40 C42 H41 107.2
C44 O1 C41 97.0(15)
C21 C45 C16 122.0(8)
C21 C45 H30 119.0
C16 C45 H30 119.0
C28 C46 H31 109.5
C28 C46 H32 109.5
H31 C46 H32 109.5
C28 C46 H33 109.5
H31 C46 H33 109.5
H32 C46 H33 109.5

loop_
_geom_bond_atom_site_label_1
_geom_bond_atom_site_label_2
_geom_bond_distance
S1 C19 1.751(6)
S1 C20 1.787(7)
S2 C24 1.746(6)
S2 C22 1.766(7)
N1 C9 1.352(7)
N1 C7 1.394(7)
N1 C19 1.400(7)
N2 C9 1.362(7)
N2 C10 1.374(7)
N2 C24 1.385(7)
C7 C14 1.397(8)
C7 C10 1.403(8)
C8 C17 1.363(8)
C8 C10 1.402(8)
C8 H1 0.9500
C9 H2 0.9500
C11 C37 1.523(9)
C11 C17 1.524(8)
C11 C31 1.528(9)
C11 C36 1.534(9)
C12 C24 1.364(9)
C12 C17 1.434(9)
C12 H3 0.9500
C13 C19 1.344(8)
C13 C15 1.429(8)
C13 H4 0.9500
C14 C15 1.378(8)
C14 H5 0.9500
C15 C28 1.523(8)
C16 C45 1.382(10)
C16 C22 1.388(9)
C16 H6 0.9500
C18 C22 1.390(9)
C18 C23 1.391(10)
C18 H7 0.9500
C20 C27 1.389(10)
C20 C40 1.394(10)
C21 C45 1.371(11)
C21 C23 1.392(11)
C21 H8 0.9500
C23 H9 0.9500
C26 C33 1.352(13)
C26 C35 1.381(13)
C26 H10 0.9500
C27 C35 1.386(11)
C27 H11 0.9500
C28 C46 1.525(10)
C28 C32 1.524(11)
C28 C34 1.529(10)
C31 H12 0.9800
C31 H13 0.9800
C31 H14 0.9800
C32 H15 0.9800
C32 H16 0.9800
C32 H17 0.9800
C33 C40 1.386(11)
C33 H18 0.9500
C34 H19 0.9800
C34 H20 0.9800
C34 H21 0.9800
C35 H22 0.9500
C36 H23 0.9800
C36 H24 0.9800
C36 H25 0.9800
C37 H26 0.9800
C37 H27 0.9800
C37 H28 0.9800
C40 H29 0.9500
C1 C44 1.293(17)
C1 C42 1.40(2)
C1 H34 0.9900
C1 H35 0.9900
C41 C42 1.29(2)
C41 O1 1.56(2)
C41 H36 0.9900
C41 H37 0.9900
C44 O1 1.477(19)
C44 H38 0.9900
C44 H39 0.9900
C42 H40 0.9900
C42 H41 0.9900
C45 H30 0.9500
C46 H31 0.9800
C46 H32 0.9800
C46 H33 0.9800

loop_
_geom_torsion_atom_site_label_1
_geom_torsion_atom_site_label_2
_geom_torsion_atom_site_label_3
_geom_torsion_atom_site_label_4
_geom_torsion
C9 N1 C7 C14 -177.5(5)
C19 N1 C7 C14 0.9(8)
C9 N1 C7 C10 1.2(6)
C19 N1 C7 C10 179.6(5)
C7 N1 C9 N2 -1.0(6)
C19 N1 C9 N2 -179.3(5)
C10 N2 C9 N1 0.5(6)
C24 N2 C9 N1 -178.6(5)
C9 N2 C10 C8 -177.7(5)
C24 N2 C10 C8 1.4(8)
C9 N2 C10 C7 0.3(6)
C24 N2 C10 C7 179.4(5)
C17 C8 C10 N2 1.2(9)
C17 C8 C10 C7 -176.2(6)
N1 C7 C10 N2 -0.9(6)
C14 C7 C10 N2 177.5(6)
N1 C7 C10 C8 176.8(6)
C14 C7 C10 C8 -4.8(12)
N1 C7 C14 C15 -0.6(9)
C10 C7 C14 C15 -178.8(6)
C7 C14 C15 C13 -0.4(9)
C7 C14 C15 C28 178.9(6)
C19 C13 C15 C14 1.1(9)
C19 C13 C15 C28 -178.2(6)
C10 C8 C17 C12 -2.4(9)
C10 C8 C17 C11 177.2(6)
C24 C12 C17 C8 1.2(10)
C24 C12 C17 C11 -178.4(6)
C37 C11 C17 C8 118.2(7)
C31 C11 C17 C8 -2.5(9)
C36 C11 C17 C8 -122.0(7)
C37 C11 C17 C12 -62.2(8)
C31 C11 C17 C12 177.2(6)
C36 C11 C17 C12 57.7(8)
C15 C13 C19 N1 -0.8(9)
C15 C13 C19 S1 171.8(5)
C9 N1 C19 C13 177.9(6)
C7 N1 C19 C13 -0.2(8)
C9 N1 C19 S1 5.0(8)
C7 N1 C19 S1 -173.1(4)
C20 S1 C19 C13 131.9(5)
C20 S1 C19 N1 -55.6(5)
C19 S1 C20 C27 -51.2(6)
C19 S1 C20 C40 129.9(6)
C45 C16 C22 C18 -0.5(10)
C45 C16 C22 S2 177.4(5)
C23 C18 C22 C16 -1.4(10)
C23 C18 C22 S2 -179.2(5)
C24 S2 C22 C16 150.6(5)
C24 S2 C22 C18 -31.6(6)
C22 C18 C23 C21 2.0(11)
C45 C21 C23 C18 -0.6(12)
C17 C12 C24 N2 1.2(10)
C17 C12 C24 S2 176.2(5)
C9 N2 C24 C12 176.4(6)
C10 N2 C24 C12 -2.5(9)
C9 N2 C24 S2 1.2(9)
C10 N2 C24 S2 -177.8(4)
C22 S2 C24 C12 119.9(6)
C22 S2 C24 N2 -65.2(6)
C40 C20 C27 C35 -0.9(11)
S1 C20 C27 C35 -179.7(6)
C14 C15 C28 C46 16.9(9)
C13 C15 C28 C46 -163.9(7)
C14 C15 C28 C32 -105.1(8)
C13 C15 C28 C32 74.1(8)
C14 C15 C28 C34 137.0(7)
C13 C15 C28 C34 -43.7(9)
C35 C26 C33 C40 -0.4(14)
C33 C26 C35 C27 0.3(14)
C20 C27 C35 C26 0.3(12)
C26 C33 C40 C20 -0.1(13)
C27 C20 C40 C33 0.8(11)
S1 C20 C40 C33 179.6(6)
C42 C1 C44 O1 7(2)
O1 C41 C42 C1 -13(2)
C44 C1 C42 C41 5(2)
C1 C44 O1 C41 -14(2)
C42 C41 O1 C44 15(2)
C23 C21 C45 C16 -1.4(12)
C22 C16 C45 C21 2.0(11)
